data_9009236
loop_
_publ_author_name
'Peacor, D. R.'
'Rouse, R. C.'
'Coskren, T. D.'
'Essene, E. J.'

_publ_section_title
;Destinezite ("diadochite"), Fe2(PO4)(SO4)(OH)*6(H2O): its crystal structure
 and role as a soil mineral at Alum Cave Bluff,Tennessee Locality: Alum Cave
 Bluff, Tennessee, USA
;
_journal_name_full 'Clays and Clay Minerals'
_journal_page_first 1
_journal_page_last 11
_journal_paper_doi 10.1346/CCMN.1999.0470101
_journal_volume 47
_journal_year 1999
_chemical_compound_source 'Alum Cave Bluff, Tennessee, USA'
_chemical_formula_structural Fe2(PO4)(SO4)(OH)*6(H2O)
_chemical_formula_sum 'Al0.227 Fe1.773 H13 O15 P S'
_chemical_name_mineral 'Destinezite (Diadochite)'
_space_group_IT_number 2
_symmetry_space_group_name_Hall '-P 1'
_symmetry_space_group_name_H-M 'P -1'
_cell_angle_alpha 98.74
_cell_angle_beta 107.90
_cell_angle_gamma 63.86
_cell_formula_units_Z 2
_cell_length_a 9.570
_cell_length_b 9.716
_cell_length_c 7.313
_cell_volume 580.773
_database_code_amcsd 0012239
_exptl_crystal_density_diffrn 2.409
_cod_original_formula_sum '(Fe1.773 Al.227) P S O15 H13'
_cod_database_code 9009236

loop_
_space_group_symop_operation_xyz
x,y,z
-x,-y,-z

loop_
_atom_site_aniso_label
_atom_site_aniso_U_11
_atom_site_aniso_U_22
_atom_site_aniso_U_33
_atom_site_aniso_U_12
_atom_site_aniso_U_13
_atom_site_aniso_U_23
FeM1 0.01250 0.01480 0.01150 -0.00750 0.00250 0.00090
AlM1 0.01250 0.01480 0.01150 -0.00750 0.00250 0.00090
FeM2 0.01100 0.01230 0.01150 -0.00480 0.00280 0.00140
AlM2 0.01100 0.01230 0.01150 -0.00480 0.00280 0.00140
P 0.01280 0.01190 0.01000 -0.00440 0.00250 0.00150
S 0.01850 0.01690 0.01740 -0.00850 0.00740 -0.00450
O2 0.02100 0.02100 0.01800 -0.01100 -0.00100 0.00500
O-h7 0.02200 0.01600 0.02100 -0.01000 0.01100 -0.00500
Ow1 0.01700 0.02900 0.02400 -0.00900 0.00300 0.00200
O3 0.02100 0.01300 0.01700 -0.00400 0.00600 -0.00200
Ow4 0.02300 0.01500 0.02300 -0.00900 0.00900 -0.00300
Ow5 0.02600 0.01600 0.03000 -0.00900 0.01100 0.00000
O6 0.01800 0.01500 0.01300 0.00000 0.00300 0.00300
O8 0.01900 0.02000 0.02200 -0.00900 0.00600 0.00300
O9 0.01800 0.01900 0.01900 -0.00700 0.00700 0.00000
Ow10 0.02100 0.02500 0.02100 -0.01500 0.01100 -0.00200
Ow11 0.03000 0.02400 0.03700 -0.00900 0.00900 -0.00200
O12 0.03300 0.04600 0.01800 -0.02600 -0.00100 0.00800
Ow13 0.02100 0.01600 0.02800 -0.00600 0.00000 0.00100
O14 0.03200 0.02200 0.03300 -0.01900 0.01300 -0.00400
O15 0.02800 0.04000 0.04800 -0.00100 0.02200 -0.00900

loop_
_atom_site_label
_atom_site_fract_x
_atom_site_fract_y
_atom_site_fract_z
_atom_site_occupancy
_atom_site_U_iso_or_equiv
_atom_site_type_symbol
_atom_site_attached_hydrogens
FeM1 0.89510 0.31280 0.80050 0.90600 0.01229 Fe 0
AlM1 0.89510 0.31280 0.80050 0.09400 0.01229 Al 0
FeM2 0.23800 0.29480 0.68220 0.86650 0.01153 Fe 0
AlM2 0.23800 0.29480 0.68220 0.13350 0.01153 Al 0
P 0.05440 0.38420 0.24260 1.00000 0.01191 P 0
S 0.70160 0.23530 0.37690 1.00000 0.01710 S 0
O2 0.73630 0.34790 0.52810 1.00000 0.02026 O 0
O-h7 0.08660 0.21940 0.70570 1.00000 0.01773 O 0
Ow1 0.34080 0.28690 0.97870 1.00000 0.02406 O 0
O3 0.02600 0.28230 0.06910 1.00000 0.01773 O 0
Ow4 0.40520 0.36730 0.64930 1.00000 0.02026 O 0
Ow5 0.90920 0.09420 0.79350 1.00000 0.02280 O 0
O6 0.16730 0.27730 0.40780 1.00000 0.01773 O 0
O8 0.86250 0.52460 0.79870 1.00000 0.02026 O 0
O9 0.10410 0.50770 0.71380 1.00000 0.01900 O 0
Ow10 0.69370 0.37720 0.89630 1.00000 0.02026 O 0
Ow11 0.72260 0.01210 0.92890 1.00000 0.03166 O 0
O12 0.61880 0.31810 0.19530 1.00000 0.02913 O 0
Ow13 0.42210 0.08240 0.68520 1.00000 0.02406 O 0
O14 0.40440 0.81360 0.57100 1.00000 0.02533 O 0
O15 0.14900 0.89360 0.63580 1.00000 0.04179 O 0
H1 0.41860 0.31270 0.02340 1.00000 0.05953 H 0
H2 0.25000 0.36100 0.00140 1.00000 0.05953 H 0
H3 0.36250 0.43840 0.57250 1.00000 0.05953 H 0
H4 0.45480 0.31140 0.57310 1.00000 0.05953 H 0
H5 0.01810 0.99300 0.25020 1.00000 0.05953 H 0
H6 0.16480 0.93750 0.20170 1.00000 0.05953 H 0
H7 0.09310 0.13080 0.63280 1.00000 0.05953 H 0
H8 0.33340 0.61970 0.99630 1.00000 0.05953 H 0
H9 0.28690 0.53060 0.11360 1.00000 0.05953 H 0
H10 0.29690 0.91150 0.97520 1.00000 0.05953 H 0
H11 0.23160 0.08520 0.06170 1.00000 0.05953 H 0
H12 0.47660 0.94260 0.25180 1.00000 0.05953 H 0
H13 0.41420 0.98960 0.66570 1.00000 0.05953 H 0

loop_
_cod_changelog_entry_id
_cod_changelog_entry_author
_cod_changelog_entry_date
_cod_changelog_entry_text
1
;cod-tools version 3.8.0
Id: cif_guess_AMCSD_atom_types 9581 2023-05-17 12:35:41Z saulius
;
2023-05-23T09:14:05+03:00
;Derived atom types and hydrogen counts
from atom names that follow the AMCSD naming convention
(Wat == water, O-H == hydroxyl).
;
2
;cod-tools version 3.10.1
Id: cif_fix_AMCSD_aniso_labels 10200 2024-08-01 14:09:44Z saulius
;
2024-08-02T12:21:14+03:00
;Changed the following '_atom_site_aniso_label' values:
'Oh7' -> 'O-h7'
;

loop_
_cod_related_entry_id
_cod_related_entry_database
_cod_related_entry_code
1 AMCSD 0012239
